data_8104748
loop_
_publ_author_name
'Chang, Si-Yuan'
'Li, Bing-Feng'

_publ_section_title
;
 Crystal structure of catena-poly[aquabis(3-nitrobenzoato-\k2
 O:O&#x2032;)-(\m 2-pyrazine-N: N&#x2032;)cadmium(II)], C18H14N4O9Cd
;
_journal_issue 3
_journal_name_full 'Zeitschrift f\"ur Kristallographie - New Crystal Structures'
_journal_page_first 495
_journal_page_last 497
_journal_paper_doi 10.1515/ncrs-2020-0628
_journal_volume 236
_journal_year 2021
_chemical_formula_sum 'C18 H14 Cd N4 O9'
_chemical_formula_weight 542.73
_space_group_crystal_system monoclinic
_space_group_IT_number 15
_space_group_name_Hall '-C 2yc'
_space_group_name_H-M_alt 'C 1 2/c 1'
_atom_sites_solution_hydrogens mixed
_cell_angle_alpha 90
_cell_angle_beta 104.15(3)
_cell_angle_gamma 90
_cell_formula_units_Z 4
_cell_length_a 22.390(4)
_cell_length_b 6.2758(13)
_cell_length_c 14.962(3)
_cell_measurement_reflns_used 8628
_cell_measurement_temperature 293.15
_cell_measurement_theta_max 27.46
_cell_measurement_theta_min 6.76
_cell_volume 2038.6(7)
_computing_cell_refinement 'Bruker SAINT'
_computing_data_collection 'Bruker APEX2'
_computing_data_reduction 'Bruker SAINT'
_computing_molecular_graphics SHELXTL
_computing_publication_material SHELXTL
_computing_structure_refinement 'SHELXL-2014/7 (Sheldrick, 2014)'
_computing_structure_solution 'SHELXS-2014/7 (Sheldrick, 2014)'
_diffrn_ambient_temperature 293.15
_diffrn_measured_fraction_theta_full 0.997
_diffrn_measured_fraction_theta_max 0.994
_diffrn_measurement_device_type 'Bruker APEX-II CCD'
_diffrn_measurement_method '\f and \w scans'
_diffrn_radiation_type MoK\a
_diffrn_radiation_wavelength 0.71073
_diffrn_reflns_av_R_equivalents 0.0500
_diffrn_reflns_av_unetI/netI 0.0520
_diffrn_reflns_Laue_measured_fraction_full 0.997
_diffrn_reflns_Laue_measured_fraction_max 0.994
_diffrn_reflns_limit_h_max 28
_diffrn_reflns_limit_h_min -28
_diffrn_reflns_limit_k_max 8
_diffrn_reflns_limit_k_min -8
_diffrn_reflns_limit_l_max 18
_diffrn_reflns_limit_l_min -19
_diffrn_reflns_number 9582
_diffrn_reflns_point_group_measured_fraction_full 0.997
_diffrn_reflns_point_group_measured_fraction_max 0.994
_diffrn_reflns_theta_full 25.242
_diffrn_reflns_theta_max 27.457
_diffrn_reflns_theta_min 3.379
_exptl_absorpt_coefficient_mu 1.131
_exptl_absorpt_correction_T_max 1.00000
_exptl_absorpt_correction_T_min 0.64879
_exptl_absorpt_correction_type multi-scan
_exptl_crystal_colour yellow
_exptl_crystal_density_diffrn 1.768
_exptl_crystal_description prism
_exptl_crystal_F_000 1080
_exptl_crystal_size_max 0.35
_exptl_crystal_size_mid 0.28
_exptl_crystal_size_min 0.17
_refine_diff_density_max 0.681
_refine_diff_density_min -0.312
_refine_diff_density_rms 0.065
_refine_ls_extinction_coef .
_refine_ls_extinction_method none
_refine_ls_goodness_of_fit_ref 1.066
_refine_ls_hydrogen_treatment constr
_refine_ls_matrix_type full
_refine_ls_number_parameters 174
_refine_ls_number_reflns 2312
_refine_ls_number_restraints 36
_refine_ls_restrained_S_all 1.072
_refine_ls_R_factor_all 0.0265
_refine_ls_R_factor_gt 0.0238
_refine_ls_shift/su_max 0.000
_refine_ls_shift/su_mean 0.000
_refine_ls_structure_factor_coef Fsqd
_refine_ls_weighting_details 'w=1/[\s^2^(Fo^2^)+(0.0236P)^2^+0.2020P] where P=(Fo^2^+2Fc^2^)/3'
_refine_ls_weighting_scheme calc
_refine_ls_wR_factor_gt 0.0515
_refine_ls_wR_factor_ref 0.0539
_reflns_Friedel_coverage 0.000
_reflns_Friedel_fraction_full .
_reflns_Friedel_fraction_max .
_reflns_number_gt 2164
_reflns_number_total 2312
_reflns_threshold_expression 'I > 2\s(I)'
_cod_data_source_file suppl_j_ncrs-2020-0628_suppl.cif
_cod_data_source_block p
_cod_original_sg_symbol_H-M 'C 2/c'
_cod_database_code 8104748
_shelx_space_group_comment
;
The symmetry employed for this shelxl refinement is uniquely defined
by the following loop, which should always be used as a source of
symmetry information in preference to the above space-group names.
They are only intended as comments.
;

loop_
_space_group_symop_operation_xyz
'x, y, z'
'-x, y, -z+1/2'
'x+1/2, y+1/2, z'
'-x+1/2, y+1/2, -z+1/2'
'-x, -y, -z'
'x, -y, z-1/2'
'-x+1/2, -y+1/2, -z'
'x+1/2, -y+1/2, z-1/2'

loop_
_atom_site_label
_atom_site_type_symbol
_atom_site_fract_x
_atom_site_fract_y
_atom_site_fract_z
_atom_site_U_iso_or_equiv
_atom_site_adp_type
_atom_site_occupancy
_atom_site_site_symmetry_order
_atom_site_calc_flag
_atom_site_refinement_flags_posn
_atom_site_refinement_flags_adp
_atom_site_refinement_flags_occupancy
_atom_site_disorder_assembly
_atom_site_disorder_group
Cd1 Cd 0.0000 -0.02250(3) 0.2500 0.03470(8) Uani 1 2 d S T P . .
N1 N 0.3387(6) 0.046(3) 0.4599(10) 0.059(2) Uani 0.67(4) 1 d . U P A 2
N1' N 0.3433(13) 0.074(4) 0.437(2) 0.058(4) Uani 0.33(4) 1 d . U P A 1
N2 N -0.00269(9) -0.0108(2) 0.40654(11) 0.0415(4) Uani 1 1 d . . . . .
O1 O 0.07316(6) 0.2605(2) 0.27490(9) 0.0511(3) Uani 1 1 d . . . . .
O1W O 0.0000 -0.3853(3) 0.2500 0.0629(6) Uani 1 2 d S T P . .
H1W H -0.0301 -0.4718 0.2377 0.094 Uiso 1 1 d R U . . .
O2 O 0.11001(8) -0.0598(2) 0.31042(11) 0.0530(4) Uani 1 1 d . . . . .
O3 O 0.3277(5) -0.1277(18) 0.4814(10) 0.083(2) Uani 0.67(4) 1 d . U P A 2
O3' O 0.3359(9) -0.122(3) 0.446(3) 0.082(6) Uani 0.33(4) 1 d . U P A 1
O4 O 0.3895(6) 0.142(2) 0.4850(12) 0.098(3) Uani 0.67(4) 1 d . U P A 2
O4' O 0.3923(9) 0.115(4) 0.447(3) 0.089(5) Uani 0.33(4) 1 d . U P A 1
C1 C 0.28792(10) 0.1903(3) 0.40554(15) 0.0531(5) Uani 1 1 d . . . . .
C2 C 0.29946(11) 0.3959(4) 0.38298(17) 0.0638(6) Uani 1 1 d . . . . .
H2A H 0.3394 0.4497 0.3977 0.077 Uiso 1 1 calc R U . . .
C3 C 0.25092(15) 0.5202(3) 0.3383(2) 0.0621(7) Uani 1 1 d . . . . .
H3A H 0.2578 0.6602 0.3232 0.075 Uiso 1 1 calc R U . . .
C4 C 0.19172(11) 0.4386(3) 0.31553(15) 0.0507(5) Uani 1 1 d . . . . .
H4A H 0.1591 0.5244 0.2856 0.061 Uiso 1 1 calc R U . . .
C5 C 0.18079(9) 0.2294(3) 0.33710(12) 0.0410(4) Uani 1 1 d . . . . .
C6 C 0.22972(10) 0.1025(3) 0.38351(13) 0.0470(5) Uani 1 1 d . . . . .
H6A H 0.2233 -0.0375 0.3992 0.056 Uiso 1 1 calc R U . . .
C7 C 0.11727(9) 0.1360(3) 0.30659(12) 0.0405(4) Uani 1 1 d . . . . .
C8 C 0.02582(10) -0.1599(3) 0.46501(12) 0.0491(5) Uani 1 1 d . . . . .
H8A H 0.0446 -0.2738 0.4428 0.059 Uiso 1 1 calc R U . . .
C9 C -0.02807(10) 0.1485(3) 0.44212(12) 0.0481(5) Uani 1 1 d . . . . .
H9A H -0.0480 0.2559 0.4033 0.058 Uiso 1 1 calc R U . . .

loop_
_atom_site_aniso_label
_atom_site_aniso_U_11
_atom_site_aniso_U_22
_atom_site_aniso_U_33
_atom_site_aniso_U_23
_atom_site_aniso_U_13
_atom_site_aniso_U_12
Cd1 0.03346(13) 0.03446(11) 0.03373(11) 0.000 0.00352(8) 0.000
N1 0.035(3) 0.073(5) 0.063(4) -0.006(4) 0.000(3) 0.006(3)
N1' 0.039(6) 0.064(6) 0.066(8) 0.004(6) 0.002(6) -0.005(4)
N2 0.0383(11) 0.0481(9) 0.0356(8) 0.0030(6) 0.0044(7) 0.0044(7)
O1 0.0354(8) 0.0460(7) 0.0636(8) -0.0011(6) -0.0040(6) 0.0034(6)
O1W 0.0408(13) 0.0327(10) 0.1068(17) 0.000 0.0019(11) 0.000
O2 0.0393(9) 0.0416(7) 0.0739(10) 0.0011(7) 0.0058(7) -0.0015(7)
O3 0.066(3) 0.078(3) 0.091(5) 0.011(3) -0.007(3) 0.013(2)
O3' 0.048(5) 0.059(5) 0.122(13) -0.010(8) -0.015(7) 0.014(4)
O4 0.040(3) 0.122(4) 0.117(6) -0.014(4) -0.011(3) -0.004(3)
O4' 0.028(5) 0.101(7) 0.136(14) -0.007(8) 0.014(7) 0.007(4)
C1 0.0340(12) 0.0594(12) 0.0614(12) -0.0140(10) 0.0031(9) 0.0002(9)
C2 0.0414(14) 0.0676(14) 0.0816(16) -0.0172(13) 0.0137(12) -0.0155(12)
C3 0.0585(19) 0.0509(12) 0.0781(17) -0.0030(10) 0.0188(14) -0.0123(10)
C4 0.0447(13) 0.0461(10) 0.0601(12) -0.0011(9) 0.0103(10) -0.0015(10)
C5 0.0350(11) 0.0439(9) 0.0426(9) -0.0050(8) 0.0065(8) 0.0002(8)
C6 0.0394(11) 0.0452(10) 0.0535(11) -0.0063(9) 0.0055(9) -0.0003(9)
C7 0.0340(11) 0.0460(10) 0.0393(9) -0.0037(8) 0.0047(8) 0.0003(8)
C8 0.0551(14) 0.0494(11) 0.0407(10) 0.0020(8) 0.0076(9) 0.0168(10)
C9 0.0523(13) 0.0484(11) 0.0402(9) 0.0048(8) 0.0048(9) 0.0141(9)

loop_
_atom_type_symbol
_atom_type_description
_atom_type_scat_dispersion_real
_atom_type_scat_dispersion_imag
_atom_type_scat_source
C C 0.0033 0.0016 'International Tables Vol C Tables 4.2.6.8 and 6.1.1.4'
H H 0.0000 0.0000 'International Tables Vol C Tables 4.2.6.8 and 6.1.1.4'
Cd Cd -0.8075 1.2024 'International Tables Vol C Tables 4.2.6.8 and 6.1.1.4'
N N 0.0061 0.0033 'International Tables Vol C Tables 4.2.6.8 and 6.1.1.4'
O O 0.0106 0.0060 'International Tables Vol C Tables 4.2.6.8 and 6.1.1.4'

loop_
_geom_angle_atom_site_label_1
_geom_angle_atom_site_label_2
_geom_angle_atom_site_label_3
_geom_angle
_geom_angle_site_symmetry_1
_geom_angle_site_symmetry_3
_geom_angle_publ_flag
O1W Cd1 N2 91.78(3) . . y
O1W Cd1 N2 91.78(3) . 2 ?
N2 Cd1 N2 176.43(7) . 2 ?
O1W Cd1 O1 138.19(3) . . ?
N2 Cd1 O1 90.29(6) . . y
N2 Cd1 O1 87.05(5) 2 . ?
O1W Cd1 O1 138.18(3) . 2 ?
N2 Cd1 O1 87.05(5) . 2 y
N2 Cd1 O1 90.29(6) 2 2 ?
O1 Cd1 O1 83.63(7) . 2 ?
O1W Cd1 O2 84.45(3) . 2 ?
N2 Cd1 O2 95.93(7) . 2 y
N2 Cd1 O2 84.42(7) 2 2 ?
O1 Cd1 O2 136.79(5) . 2 ?
O1 Cd1 O2 54.22(4) 2 2 ?
O1W Cd1 O2 84.45(3) . . ?
N2 Cd1 O2 84.42(7) . . y
N2 Cd1 O2 95.92(7) 2 . ?
O1 Cd1 O2 54.22(4) . . ?
O1 Cd1 O2 136.79(5) 2 . ?
O2 Cd1 O2 168.90(6) 2 . ?
O1W Cd1 C7 111.28(4) . . ?
O3 N1 O4 126.3(13) . . ?
O3 N1 C1 121.1(10) . . ?
O4 N1 C1 112.1(14) . . ?
O4' N1' O3' 112(3) . . ?
O4' N1' C1 133(3) . . ?
O3' N1' C1 114(2) . . ?
C9 N2 C8 116.74(17) . . ?
C9 N2 Cd1 122.71(12) . . ?
C8 N2 Cd1 120.37(13) . . ?
C7 O1 Cd1 92.44(11) . . ?
Cd1 O1W H1W 129.7 . . ?
C7 O2 Cd1 91.13(11) . . ?
C2 C1 C6 122.7(2) . . ?
C2 C1 N1' 111.3(12) . . ?
C6 C1 N1' 125.0(12) . . ?
C2 C1 N1 121.9(7) . . ?
C6 C1 N1 115.4(7) . . ?
C3 C2 C1 118.7(2) . . ?
C3 C2 H2A 120.7 . . ?
C1 C2 H2A 120.7 . . ?
C2 C3 C4 120.5(2) . . ?
C2 C3 H3A 119.8 . . ?
C4 C3 H3A 119.8 . . ?
C3 C4 C5 120.4(2) . . ?
C3 C4 H4A 119.8 . . ?
C5 C4 H4A 119.8 . . ?
C4 C5 C6 119.63(19) . . ?
C4 C5 C7 120.39(18) . . ?
C6 C5 C7 119.90(17) . . ?
C1 C6 C5 118.19(19) . . ?
C1 C6 H6A 120.9 . . ?
C5 C6 H6A 120.9 . . ?
O2 C7 O1 122.15(18) . . ?
O2 C7 C5 119.77(17) . . ?
O1 C7 C5 118.04(17) . . ?
O2 C7 Cd1 61.91(10) . . ?
O1 C7 Cd1 60.29(10) . . ?
C5 C7 Cd1 178.32(14) . . ?
N2 C8 C9 121.22(18) . 5_556 ?
N2 C8 H8A 119.4 . . ?
C9 C8 H8A 119.4 5_556 . ?
N2 C9 C8 122.04(17) . 5_556 ?
N2 C9 H9A 119.0 . . ?
C8 C9 H9A 119.0 5_556 . ?

loop_
_geom_bond_atom_site_label_1
_geom_bond_atom_site_label_2
_geom_bond_distance
_geom_bond_site_symmetry_2
_geom_bond_publ_flag
Cd1 O1W 2.2770(19) . y
Cd1 N2 2.3588(17) . y
Cd1 N2 2.3588(17) 2 ?
Cd1 O1 2.3828(14) . y
Cd1 O1 2.3828(14) 2 ?
Cd1 O2 2.4187(18) 2 ?
Cd1 O2 2.4187(18) . y
N1 O3 1.180(19) . ?
N1 O4 1.261(16) . ?
N1 C1 1.523(14) . ?
N1' O4' 1.10(3) . ?
N1' O3' 1.25(4) . ?
N1' C1 1.41(3) . ?
N2 C9 1.324(2) . ?
N2 C8 1.332(2) . ?
O1 C7 1.257(2) . ?
O1W H1W 0.8501 . ?
O2 C7 1.243(2) . ?
C1 C2 1.374(3) . ?
C1 C6 1.379(3) . ?
C2 C3 1.372(4) . ?
C2 H2A 0.9300 . ?
C3 C4 1.384(4) . ?
C3 H3A 0.9300 . ?
C4 C5 1.388(3) . ?
C4 H4A 0.9300 . ?
C5 C6 1.394(3) . ?
C5 C7 1.503(3) . ?
C6 H6A 0.9300 . ?
C8 C9 1.380(3) 5_556 ?
C8 H8A 0.9300 . ?
C9 C8 1.380(3) 5_556 ?
C9 H9A 0.9300 . ?

loop_
_geom_hbond_atom_site_label_D
_geom_hbond_atom_site_label_H
_geom_hbond_atom_site_label_A
_geom_hbond_distance_DH
_geom_hbond_distance_HA
_geom_hbond_distance_DA
_geom_hbond_angle_DHA
_geom_hbond_site_symmetry_A
O1W H1W O1 0.85 1.92 2.732(2) 158.6 2_545
C9 H9A O1 0.93 2.59 3.233(2) 127.0 2

loop_
_geom_torsion_atom_site_label_1
_geom_torsion_atom_site_label_2
_geom_torsion_atom_site_label_3
_geom_torsion_atom_site_label_4
_geom_torsion
_geom_torsion_site_symmetry_1
_geom_torsion_site_symmetry_2
_geom_torsion_site_symmetry_3
_geom_torsion_site_symmetry_4
O4' N1' C1 C2 1(3) . . . .
O3' N1' C1 C2 -170.1(15) . . . .
O4' N1' C1 C6 170(2) . . . .
O3' N1' C1 C6 -1.8(19) . . . .
O3 N1 C1 C2 177.4(8) . . . .
O4 N1 C1 C2 4.1(10) . . . .
O3 N1 C1 C6 -0.5(11) . . . .
O4 N1 C1 C6 -173.9(8) . . . .
C6 C1 C2 C3 1.3(4) . . . .
N1' C1 C2 C3 170.0(13) . . . .
N1 C1 C2 C3 -176.5(7) . . . .
C1 C2 C3 C4 -0.8(4) . . . .
C2 C3 C4 C5 -0.4(4) . . . .
C3 C4 C5 C6 1.2(3) . . . .
C3 C4 C5 C7 -175.7(2) . . . .
C2 C1 C6 C5 -0.5(3) . . . .
N1' C1 C6 C5 -167.7(15) . . . .
N1 C1 C6 C5 177.4(6) . . . .
C4 C5 C6 C1 -0.7(3) . . . .
C7 C5 C6 C1 176.21(18) . . . .
Cd1 O2 C7 O1 -2.51(18) . . . .
Cd1 O2 C7 C5 179.91(15) . . . .
Cd1 O1 C7 O2 2.55(19) . . . .
Cd1 O1 C7 C5 -179.83(14) . . . .
C4 C5 C7 O2 166.28(18) . . . .
C6 C5 C7 O2 -10.6(3) . . . .
C4 C5 C7 O1 -11.4(3) . . . .
C6 C5 C7 O1 171.70(17) . . . .
C9 N2 C8 C9 0.6(3) . . . 5_556
Cd1 N2 C8 C9 175.86(16) . . . 5_556
C8 N2 C9 C8 -0.6(4) . . . 5_556
Cd1 N2 C9 C8 -175.75(16) . . . 5_556
